data_1503038
loop_
_publ_author_name
'Shao, Min'
'Dongare, Prateek'
'Dawe, Louise N.'
'Thompson, David W.'
'Zhao, Yuming'

_publ_section_title
;
 Biscrown-annulated TTFAQ-dianthracene hybrid: synthesis, structure, and
 metal ion sensing.
;
_journal_issue 13
_journal_name_full 'Organic letters'
_journal_page_first 3050
_journal_page_last 3053
_journal_paper_doi 10.1021/ol1010467
_journal_volume 12
_journal_year 2010
_chemical_formula_moiety 'C71 H62 Cl6 O6 S8, 4 (C H2 Cl2)'
_chemical_formula_sum 'C72 H64 Cl8 O6 S8'
_chemical_formula_weight 1565.40
_chemical_name_systematic
; 
 ? 
;
_space_group_IT_number 2
_symmetry_cell_setting triclinic
_symmetry_Int_Tables_number 2
_symmetry_space_group_name_Hall '-P 1'
_symmetry_space_group_name_H-M 'P -1'
_atom_sites_solution_hydrogens geom
_atom_sites_solution_primary direct
_atom_sites_solution_secondary difmap
_audit_creation_method SHELXL-97
_cell_angle_alpha 81.708(12)
_cell_angle_beta 89.14(2)
_cell_angle_gamma 85.925(19)
_cell_formula_units_Z 2
_cell_length_a 11.535(4)
_cell_length_b 15.772(5)
_cell_length_c 20.813(7)
_cell_measurement_reflns_used 14643
_cell_measurement_temperature 153(2)
_cell_measurement_theta_max 30.6839
_cell_measurement_theta_min 1.7492
_cell_volume 3737(2)
_computing_cell_refinement 'CrystalClear (Rigaku/MSC Inc., 2005)'
_computing_data_collection 'CrystalClear (Rigaku/MSC Inc., 2005)'
_computing_data_reduction 'CrystalClear (Rigaku/MSC Inc., 2005)'
_computing_molecular_graphics 'CrystalStructure3.7.0(Rigaku/MSC Inc.,2005)'
_computing_publication_material 'CrystalStructure3.7.0(Rigaku/MSC Inc.,2005)'
_computing_structure_refinement 'SHELXL-97 (Sheldrick, 1997)'
_computing_structure_solution 'SHELXS-97 (Sheldrick, 1990)'
_diffrn_ambient_temperature 153(2)
_diffrn_detector_area_resol_mean 14.63
_diffrn_measured_fraction_theta_full 0.990
_diffrn_measured_fraction_theta_max 0.990
_diffrn_measurement_device_type 'Rigaku Saturn'
_diffrn_measurement_method \w
_diffrn_radiation_monochromator 'graphite - Rigaku SHINE'
_diffrn_radiation_source 'fine-focus sealed tube'
_diffrn_radiation_type MoK\a
_diffrn_radiation_wavelength 0.71075
_diffrn_reflns_av_R_equivalents 0.0481
_diffrn_reflns_av_sigmaI/netI 0.0656
_diffrn_reflns_limit_h_max 13
_diffrn_reflns_limit_h_min -13
_diffrn_reflns_limit_k_max 19
_diffrn_reflns_limit_k_min -19
_diffrn_reflns_limit_l_max 23
_diffrn_reflns_limit_l_min -25
_diffrn_reflns_number 32342
_diffrn_reflns_theta_full 25.50
_diffrn_reflns_theta_max 25.50
_diffrn_reflns_theta_min 2.52
_exptl_absorpt_coefficient_mu 0.574
_exptl_absorpt_correction_T_max 0.9809
_exptl_absorpt_correction_T_min 0.9368
_exptl_absorpt_correction_type numerical
_exptl_absorpt_process_details '(T. Higashi, 2000)'
_exptl_crystal_colour Red
_exptl_crystal_density_diffrn 1.391
_exptl_crystal_density_method 'not measured'
_exptl_crystal_description Prism
_exptl_crystal_F_000 1616
_exptl_crystal_size_max 0.34
_exptl_crystal_size_mid 0.10
_exptl_crystal_size_min 0.09
_platon_squeeze_details
;
The Platon Squeeze procedure was applied to recover 363 electrons per 
unit cell in one void (total volume 1094 ^A^3); that is 181.5 electrons 
per formula unit. Disordered solvent lattice dichloromethane molecules 
were present prior to the application of Squeeze, however, a 
satisfactory point atom model could not be achieved. The application 
of Squeeze gave a good improvement in the data statistics and allowed 
for a full anisotropic refinement of the  structure.
PLATON Reference : Spek, A.L. (2003), J.Appl.Cryst. 36, 7-13
;
_refine_diff_density_max 1.125
_refine_diff_density_min -0.687
_refine_diff_density_rms 0.095
_refine_ls_extinction_method none
_refine_ls_goodness_of_fit_ref 1.093
_refine_ls_hydrogen_treatment constr
_refine_ls_matrix_type full
_refine_ls_number_parameters 740
_refine_ls_number_reflns 13755
_refine_ls_number_restraints 0
_refine_ls_restrained_S_all 1.093
_refine_ls_R_factor_all 0.1112
_refine_ls_R_factor_gt 0.0959
_refine_ls_shift/su_max 0.001
_refine_ls_shift/su_mean 0.000
_refine_ls_structure_factor_coef Fsqd
_refine_ls_weighting_details 'calc w=1/[\s^2^(Fo^2^)+(0.2000P)^2^+0.0000P] where P=(Fo^2^+2Fc^2^)/3'
_refine_ls_weighting_scheme calc
_refine_ls_wR_factor_gt 0.2788
_refine_ls_wR_factor_ref 0.3022
_reflns_number_gt 9783
_reflns_number_total 13755
_reflns_threshold_expression >2sigma(I)
_cod_data_source_file ol1010467_si_002.cif
_cod_data_source_block MS-4-79
_cod_depositor_comments
;
The following automatic conversions were performed:

'_exptl_absorpt_correction_type' value 'Numerical' changed to
'numerical' according to
/home/saulius/struct/CIF-dictionaries/cif_core.dic dictionary named
'cif_core.dic' version 2.4.2 from 2011-04-26.

Automatic conversion script
Id: cif_fix_values 1715 2011-07-08 13:25:40Z adriana 
;
_cod_database_code 1503038

loop_
_symmetry_equiv_pos_as_xyz
'x, y, z'
'-x, -y, -z'

loop_
_atom_site_label
_atom_site_type_symbol
_atom_site_fract_x
_atom_site_fract_y
_atom_site_fract_z
_atom_site_U_iso_or_equiv
_atom_site_adp_type
_atom_site_occupancy
_atom_site_symmetry_multiplicity
_atom_site_calc_flag
_atom_site_refinement_flags
S1 S 0.42914(9) 0.10992(6) 0.39805(4) 0.0497(3) Uani 1 1 d .
S2 S 0.45731(8) -0.07725(6) 0.42002(4) 0.0466(3) Uani 1 1 d .
S3 S 0.24251(11) 0.12078(10) 0.49828(5) 0.0721(4) Uani 1 1 d .
S4 S 0.27518(10) -0.09289(9) 0.52632(5) 0.0643(3) Uani 1 1 d .
S5 S 0.45439(9) -0.07488(6) 0.09832(5) 0.0514(3) Uani 1 1 d .
S6 S 0.42955(8) 0.11234(6) 0.07665(4) 0.0485(3) Uani 1 1 d .
S7 S 0.26526(10) -0.09339(8) 0.00474(5) 0.0647(3) Uani 1 1 d .
S8 S 0.24320(10) 0.11887(9) -0.02319(5) 0.0645(3) Uani 1 1 d .
O1 O -0.0336(3) 0.1333(3) 0.38429(19) 0.0780(10) Uani 1 1 d .
O2 O -0.0186(2) -0.0436(2) 0.33773(15) 0.0594(7) Uani 1 1 d .
O3 O 0.0934(3) -0.2113(2) 0.41049(19) 0.0767(9) Uani 1 1 d .
O4 O 0.0682(3) -0.0898(3) 0.1084(2) 0.0908(12) Uani 1 1 d .
O5 O -0.0272(3) 0.0749(3) 0.1510(2) 0.0974(13) Uani 1 1 d .
O6 O 0.0045(6) 0.2440(5) 0.0661(3) 0.151(3) Uani 1 1 d .
C1 C 0.6212(3) 0.2511(2) 0.18948(19) 0.0495(8) Uani 1 1 d .
C2 C 0.6248(3) 0.2483(2) 0.25732(19) 0.0500(8) Uani 1 1 d .
H1 H 0.6392 0.2985 0.2754 0.060 Uiso 1 1 calc R
C3 C 0.6078(3) 0.1735(2) 0.29730(19) 0.0487(8) Uani 1 1 d .
H2 H 0.6136 0.1720 0.3429 0.058 Uiso 1 1 calc R
C4 C 0.5821(3) 0.0996(2) 0.27278(15) 0.0397(7) Uani 1 1 d .
C5 C 0.5590(3) 0.0184(2) 0.31457(15) 0.0403(7) Uani 1 1 d .
C6 C 0.6012(3) -0.0602(2) 0.28888(16) 0.0395(7) Uani 1 1 d .
C7 C 0.6424(3) -0.1347(2) 0.32804(17) 0.0434(7) Uani 1 1 d .
H3 H 0.6432 -0.1360 0.3738 0.052 Uiso 1 1 calc R
C8 C 0.6829(3) -0.2080(2) 0.30136(18) 0.0447(8) Uani 1 1 d .
C9 C 0.6860(3) -0.2043(2) 0.23312(19) 0.0477(8) Uani 1 1 d .
H4 H 0.7153 -0.2528 0.2141 0.057 Uiso 1 1 calc R
C10 C 0.6468(3) -0.1306(2) 0.19466(18) 0.0452(8) Uani 1 1 d .
H5 H 0.6497 -0.1287 0.1488 0.054 Uiso 1 1 calc R
C11 C 0.6025(3) -0.0579(2) 0.22027(16) 0.0387(7) Uani 1 1 d .
C12 C 0.5571(3) 0.0209(2) 0.17990(16) 0.0404(7) Uani 1 1 d .
C13 C 0.5800(3) 0.1014(2) 0.20422(16) 0.0404(7) Uani 1 1 d .
C14 C 0.6007(3) 0.1766(2) 0.16446(17) 0.0468(8) Uani 1 1 d .
H6 H 0.6010 0.1775 0.1187 0.056 Uiso 1 1 calc R
C15 C 0.6371(4) 0.3291(3) 0.1457(2) 0.0568(10) Uani 1 1 d .
C16 C 0.6437(4) 0.3947(3) 0.1104(2) 0.0595(10) Uani 1 1 d .
C17 C 0.6375(4) 0.4765(3) 0.0700(2) 0.0615(10) Uani 1 1 d .
C18 C 0.5958(4) 0.5500(3) 0.0968(2) 0.0591(10) Uani 1 1 d .
C19 C 0.5677(5) 0.5463(3) 0.1639(2) 0.0681(12) Uani 1 1 d .
H7 H 0.5776 0.4929 0.1916 0.082 Uiso 1 1 calc R
C20 C 0.5276(5) 0.6167(3) 0.1889(2) 0.0718(13) Uani 1 1 d .
H8 H 0.5149 0.6130 0.2344 0.086 Uiso 1 1 calc R
C21 C 0.5033(5) 0.6977(3) 0.1479(2) 0.0752(14) Uani 1 1 d .
H9 H 0.4701 0.7462 0.1656 0.090 Uiso 1 1 calc R
C22 C 0.5290(5) 0.7032(3) 0.0834(2) 0.0666(12) Uani 1 1 d .
H10 H 0.5149 0.7566 0.0562 0.080 Uiso 1 1 calc R
C23 C 0.5767(4) 0.6302(3) 0.0554(2) 0.0636(11) Uani 1 1 d .
C24 C 0.6039(5) 0.6358(3) -0.0097(2) 0.0686(12) Uani 1 1 d .
H11 H 0.5909 0.6894 -0.0368 0.082 Uiso 1 1 calc R
C25 C 0.6503(5) 0.5642(3) -0.0372(2) 0.0697(12) Uani 1 1 d .
C26 C 0.6767(6) 0.5703(4) -0.1043(3) 0.0836(15) Uani 1 1 d .
H12 H 0.6641 0.6238 -0.1316 0.100 Uiso 1 1 calc R
C27 C 0.7195(6) 0.5006(4) -0.1293(3) 0.0908(17) Uani 1 1 d .
H13 H 0.7381 0.5055 -0.1743 0.109 Uiso 1 1 calc R
C28 C 0.7373(5) 0.4206(4) -0.0902(3) 0.0883(16) Uani 1 1 d .
H14 H 0.7685 0.3726 -0.1091 0.106 Uiso 1 1 calc R
C29 C 0.7111(5) 0.4103(3) -0.0258(3) 0.0749(13) Uani 1 1 d .
H15 H 0.7223 0.3553 -0.0005 0.090 Uiso 1 1 calc R
C30 C 0.6666(4) 0.4826(3) 0.0036(2) 0.0640(11) Uani 1 1 d .
C31 C 0.7232(3) -0.2852(2) 0.34104(19) 0.0505(9) Uani 1 1 d .
C32 C 0.7581(4) -0.3525(3) 0.3712(2) 0.0579(10) Uani 1 1 d .
C33 C 0.8001(4) -0.4358(3) 0.4051(2) 0.0590(10) Uani 1 1 d .
C34 C 0.8255(4) -0.5038(3) 0.3682(2) 0.0630(11) Uani 1 1 d .
C35 C 0.8087(5) -0.4952(3) 0.3001(3) 0.0749(13) Uani 1 1 d .
H16 H 0.7763 -0.4420 0.2782 0.090 Uiso 1 1 calc R
C36 C 0.8371(6) -0.5600(4) 0.2650(3) 0.0907(17) Uani 1 1 d .
H17 H 0.8304 -0.5515 0.2190 0.109 Uiso 1 1 calc R
C37 C 0.8778(6) -0.6423(4) 0.3001(4) 0.0980(19) Uani 1 1 d .
H18 H 0.8923 -0.6898 0.2771 0.118 Uiso 1 1 calc R
C38 C 0.8959(5) -0.6533(3) 0.3646(4) 0.0838(16) Uani 1 1 d .
H19 H 0.9278 -0.7071 0.3857 0.101 Uiso 1 1 calc R
C39 C 0.8675(5) -0.5851(3) 0.4017(3) 0.0755(13) Uani 1 1 d .
C40 C 0.8826(5) -0.5957(3) 0.4686(3) 0.0769(14) Uani 1 1 d .
H20 H 0.9101 -0.6505 0.4902 0.092 Uiso 1 1 calc R
C41 C 0.8592(5) -0.5298(3) 0.5051(3) 0.0741(14) Uani 1 1 d .
C42 C 0.8780(5) -0.5398(4) 0.5728(3) 0.0863(17) Uani 1 1 d .
H21 H 0.9098 -0.5935 0.5943 0.104 Uiso 1 1 calc R
C43 C 0.8521(7) -0.4754(4) 0.6073(3) 0.097(2) Uani 1 1 d .
H22 H 0.8606 -0.4847 0.6531 0.116 Uiso 1 1 calc R
C44 C 0.8116(6) -0.3931(4) 0.5749(3) 0.0886(16) Uani 1 1 d .
H23 H 0.7996 -0.3466 0.5992 0.106 Uiso 1 1 calc R
C45 C 0.7902(5) -0.3794(3) 0.5109(2) 0.0700(12) Uani 1 1 d .
H24 H 0.7576 -0.3250 0.4913 0.084 Uiso 1 1 calc R
C46 C 0.8160(4) -0.4462(3) 0.4720(2) 0.0636(11) Uani 1 1 d .
C47 C 0.4941(3) 0.0174(2) 0.37046(16) 0.0419(7) Uani 1 1 d .
C48 C 0.3350(3) 0.0570(3) 0.45404(17) 0.0513(9) Uani 1 1 d .
C49 C 0.3477(3) -0.0298(3) 0.46557(17) 0.0516(9) Uani 1 1 d .
C50 C 0.4924(3) 0.0211(2) 0.12521(16) 0.0431(7) Uani 1 1 d .
C51 C 0.3421(4) -0.0275(3) 0.04628(17) 0.0517(9) Uani 1 1 d .
C52 C 0.3310(3) 0.0582(3) 0.03603(17) 0.0527(9) Uani 1 1 d .
C53 C 0.1294(4) 0.1591(4) 0.4422(3) 0.0806(15) Uani 1 1 d .
H25 H 0.0706 0.1924 0.4652 0.097 Uiso 1 1 calc R
H26 H 0.1630 0.2002 0.4076 0.097 Uiso 1 1 calc R
C54 C 0.0694(4) 0.1009(3) 0.4110(3) 0.0712(13) Uani 1 1 d .
H27 H 0.1201 0.0813 0.3765 0.085 Uiso 1 1 calc R
H28 H 0.0554 0.0500 0.4432 0.085 Uiso 1 1 calc R
C55 C -0.0670(4) 0.1080(3) 0.3260(2) 0.0664(11) Uani 1 1 d .
H29 H 0.0008 0.1098 0.2962 0.080 Uiso 1 1 calc R
H30 H -0.1280 0.1503 0.3058 0.080 Uiso 1 1 calc R
C56 C -0.1118(4) 0.0204(3) 0.3320(2) 0.0578(10) Uani 1 1 d .
H31 H -0.1627 0.0113 0.3708 0.069 Uiso 1 1 calc R
H32 H -0.1585 0.0159 0.2933 0.069 Uiso 1 1 calc R
C57 C -0.0565(4) -0.1268(3) 0.3424(2) 0.0619(10) Uani 1 1 d .
H33 H -0.1016 -0.1317 0.3031 0.074 Uiso 1 1 calc R
H34 H -0.1086 -0.1373 0.3805 0.074 Uiso 1 1 calc R
C58 C 0.0435(4) -0.1935(3) 0.3489(3) 0.0726(13) Uani 1 1 d .
H35 H 0.0164 -0.2474 0.3372 0.087 Uiso 1 1 calc R
H36 H 0.1044 -0.1743 0.3172 0.087 Uiso 1 1 calc R
C59 C 0.1428(4) -0.1407(3) 0.4313(2) 0.0644(11) Uani 1 1 d .
H37 H 0.0814 -0.1020 0.4477 0.077 Uiso 1 1 calc R
H38 H 0.1835 -0.1077 0.3947 0.077 Uiso 1 1 calc R
C60 C 0.2288(4) -0.1765(4) 0.4856(2) 0.0722(13) Uani 1 1 d .
H39 H 0.2972 -0.2059 0.4669 0.087 Uiso 1 1 calc R
H40 H 0.1913 -0.2193 0.5172 0.087 Uiso 1 1 calc R
C61 C 0.2181(5) -0.1751(5) 0.0685(3) 0.0940(18) Uani 1 1 d .
H41 H 0.1624 -0.2087 0.0488 0.113 Uiso 1 1 calc R
H42 H 0.2868 -0.2147 0.0817 0.113 Uiso 1 1 calc R
C62 C 0.1632(6) -0.1504(5) 0.1289(3) 0.1000(19) Uani 1 1 d .
H43 H 0.1350 -0.2014 0.1565 0.120 Uiso 1 1 calc R
H44 H 0.2197 -0.1242 0.1540 0.120 Uiso 1 1 calc R
C63 C -0.0030(7) -0.0818(6) 0.1611(3) 0.107(2) Uani 1 1 d .
H45 H 0.0450 -0.0777 0.1995 0.129 Uiso 1 1 calc R
H46 H -0.0478 -0.1334 0.1710 0.129 Uiso 1 1 calc R
C64 C -0.0868(5) -0.0019(7) 0.1475(3) 0.122(3) Uani 1 1 d .
H47 H -0.1208 0.0011 0.1038 0.146 Uiso 1 1 calc R
H48 H -0.1509 -0.0057 0.1798 0.146 Uiso 1 1 calc R
C65 C -0.0991(7) 0.1503(7) 0.1432(4) 0.126(3) Uani 1 1 d .
H49 H -0.1446 0.1530 0.1836 0.151 Uiso 1 1 calc R
H50 H -0.1548 0.1477 0.1079 0.151 Uiso 1 1 calc R
C66 C -0.0391(9) 0.2296(7) 0.1280(5) 0.136(3) Uani 1 1 d .
H51 H -0.0939 0.2787 0.1348 0.163 Uiso 1 1 calc R
H52 H 0.0258 0.2277 0.1589 0.163 Uiso 1 1 calc R
C67 C 0.1191(6) 0.2144(4) 0.0572(4) 0.0988(19) Uani 1 1 d .
H53 H 0.1569 0.1933 0.0995 0.119 Uiso 1 1 calc R
H54 H 0.1641 0.2604 0.0336 0.119 Uiso 1 1 calc R
C68 C 0.1104(6) 0.1386(5) 0.0157(3) 0.0988(19) Uani 1 1 d .
H55 H 0.0483 0.1541 -0.0171 0.119 Uiso 1 1 calc R
H56 H 0.0901 0.0860 0.0444 0.119 Uiso 1 1 calc R

loop_
_atom_site_aniso_label
_atom_site_aniso_U_11
_atom_site_aniso_U_22
_atom_site_aniso_U_33
_atom_site_aniso_U_23
_atom_site_aniso_U_13
_atom_site_aniso_U_12
S1 0.0629(6) 0.0484(5) 0.0393(5) -0.0154(4) -0.0042(4) 0.0062(4)
S2 0.0546(5) 0.0494(5) 0.0340(5) -0.0037(4) -0.0007(4) 0.0037(4)
S3 0.0741(7) 0.1017(10) 0.0432(6) -0.0344(6) -0.0087(5) 0.0261(6)
S4 0.0672(7) 0.0867(8) 0.0361(5) -0.0016(5) 0.0021(4) 0.0001(5)
S5 0.0660(6) 0.0464(5) 0.0442(5) -0.0186(4) -0.0113(4) 0.0069(4)
S6 0.0619(6) 0.0456(5) 0.0351(5) 0.0012(4) -0.0082(4) 0.0041(4)
S7 0.0692(7) 0.0802(8) 0.0500(6) -0.0282(5) -0.0099(5) -0.0006(5)
S8 0.0643(6) 0.0868(8) 0.0371(5) 0.0037(5) -0.0100(4) 0.0080(5)
O1 0.0589(17) 0.095(3) 0.089(2) -0.049(2) -0.0128(16) 0.0088(16)
O2 0.0578(16) 0.0616(18) 0.0604(17) -0.0174(14) -0.0029(13) 0.0032(13)
O3 0.087(2) 0.0496(18) 0.089(2) 0.0078(16) -0.0055(18) -0.0079(15)
O4 0.082(2) 0.093(3) 0.097(3) -0.018(2) -0.028(2) 0.015(2)
O5 0.068(2) 0.120(4) 0.105(3) -0.025(3) 0.008(2) 0.004(2)
O6 0.138(5) 0.198(7) 0.102(4) -0.002(4) 0.002(3) 0.054(4)
C1 0.062(2) 0.0359(18) 0.049(2) -0.0035(15) -0.0050(16) 0.0022(15)
C2 0.062(2) 0.0371(18) 0.051(2) -0.0104(15) -0.0104(17) 0.0036(15)
C3 0.059(2) 0.045(2) 0.0424(19) -0.0119(15) -0.0061(15) 0.0021(16)
C4 0.0525(19) 0.0340(16) 0.0314(16) -0.0052(13) -0.0038(13) 0.0067(13)
C5 0.0504(18) 0.0399(17) 0.0309(16) -0.0086(13) -0.0077(13) 0.0022(14)
C6 0.0435(17) 0.0381(17) 0.0350(16) -0.0021(13) -0.0050(13) 0.0049(13)
C7 0.0517(19) 0.0394(18) 0.0384(17) -0.0059(14) -0.0034(14) 0.0023(14)
C8 0.0504(19) 0.0356(17) 0.0452(19) -0.0009(14) -0.0043(14) 0.0084(14)
C9 0.052(2) 0.0384(18) 0.052(2) -0.0091(15) -0.0010(16) 0.0064(14)
C10 0.0489(18) 0.0475(19) 0.0382(18) -0.0069(15) -0.0023(14) 0.0053(15)
C11 0.0492(18) 0.0337(16) 0.0321(16) -0.0025(13) -0.0039(13) 0.0012(13)
C12 0.0522(18) 0.0331(16) 0.0353(16) -0.0058(13) 0.0002(13) 0.0031(13)
C13 0.0495(18) 0.0363(17) 0.0341(16) -0.0038(13) -0.0036(13) 0.0042(13)
C14 0.063(2) 0.0398(18) 0.0366(18) -0.0049(14) -0.0008(15) 0.0015(15)
C15 0.072(3) 0.043(2) 0.055(2) -0.0077(18) -0.0063(18) 0.0037(18)
C16 0.083(3) 0.036(2) 0.057(2) -0.0053(18) -0.005(2) 0.0033(18)
C17 0.085(3) 0.040(2) 0.056(2) -0.0003(17) -0.005(2) 0.0065(19)
C18 0.079(3) 0.046(2) 0.052(2) -0.0077(17) -0.0007(19) 0.0019(19)
C19 0.101(3) 0.046(2) 0.054(2) 0.0031(19) -0.010(2) -0.002(2)
C20 0.112(4) 0.053(2) 0.052(2) -0.016(2) -0.001(2) -0.001(2)
C21 0.126(4) 0.039(2) 0.064(3) -0.019(2) 0.007(3) -0.005(2)
C22 0.100(3) 0.037(2) 0.060(3) -0.0044(18) 0.002(2) 0.001(2)
C23 0.098(3) 0.035(2) 0.057(2) -0.0066(17) 0.002(2) 0.0001(19)
C24 0.107(4) 0.040(2) 0.054(3) 0.0014(18) -0.002(2) 0.006(2)
C25 0.091(3) 0.058(3) 0.057(3) -0.003(2) 0.006(2) 0.009(2)
C26 0.117(4) 0.079(4) 0.052(3) -0.012(2) 0.006(3) 0.012(3)
C27 0.121(5) 0.088(4) 0.060(3) -0.007(3) 0.015(3) 0.010(3)
C28 0.101(4) 0.085(4) 0.080(4) -0.026(3) 0.008(3) 0.013(3)
C29 0.098(3) 0.059(3) 0.066(3) -0.014(2) 0.014(2) 0.012(2)
C30 0.081(3) 0.054(2) 0.055(2) -0.0039(19) 0.003(2) 0.001(2)
C31 0.057(2) 0.040(2) 0.052(2) -0.0019(16) -0.0040(16) 0.0053(15)
C32 0.070(2) 0.041(2) 0.060(2) -0.0018(18) -0.0110(19) 0.0068(17)
C33 0.066(2) 0.041(2) 0.065(3) 0.0062(18) -0.0141(19) 0.0032(17)
C34 0.064(2) 0.044(2) 0.079(3) -0.006(2) -0.010(2) 0.0052(18)
C35 0.093(3) 0.057(3) 0.071(3) -0.004(2) -0.015(2) 0.012(2)
C36 0.114(4) 0.074(4) 0.084(4) -0.024(3) -0.015(3) 0.021(3)
C37 0.107(4) 0.066(3) 0.123(6) -0.030(4) -0.004(4) 0.013(3)
C38 0.090(4) 0.040(2) 0.121(5) -0.013(3) -0.012(3) -0.001(2)
C39 0.085(3) 0.045(2) 0.093(4) -0.005(2) -0.015(3) 0.009(2)
C40 0.089(3) 0.038(2) 0.098(4) 0.009(2) -0.023(3) 0.003(2)
C41 0.084(3) 0.054(3) 0.076(3) 0.024(2) -0.029(2) -0.014(2)
C42 0.104(4) 0.070(3) 0.076(3) 0.027(3) -0.018(3) -0.012(3)
C43 0.149(6) 0.077(4) 0.060(3) 0.015(3) -0.028(3) -0.031(4)
C44 0.124(5) 0.067(3) 0.075(4) -0.006(3) -0.016(3) -0.011(3)
C45 0.098(3) 0.052(2) 0.059(3) 0.000(2) -0.021(2) -0.007(2)
C46 0.079(3) 0.040(2) 0.067(3) 0.0110(19) -0.014(2) -0.0055(18)
C47 0.0493(18) 0.0459(19) 0.0310(16) -0.0081(14) -0.0066(13) 0.0007(14)
C48 0.062(2) 0.062(2) 0.0296(17) -0.0131(16) 0.0007(15) 0.0076(17)
C49 0.058(2) 0.069(3) 0.0276(16) -0.0109(16) -0.0033(14) 0.0056(18)
C50 0.059(2) 0.0377(17) 0.0323(16) -0.0053(13) -0.0002(14) -0.0001(14)
C51 0.062(2) 0.063(2) 0.0300(17) -0.0102(16) -0.0047(15) 0.0030(18)
C52 0.056(2) 0.071(3) 0.0294(17) -0.0072(16) -0.0006(15) 0.0025(18)
C53 0.070(3) 0.084(4) 0.097(4) -0.048(3) -0.013(3) 0.008(2)
C54 0.080(3) 0.068(3) 0.065(3) -0.022(2) -0.012(2) 0.022(2)
C55 0.068(3) 0.064(3) 0.068(3) -0.017(2) -0.005(2) 0.007(2)
C56 0.058(2) 0.065(3) 0.052(2) -0.0195(19) -0.0116(17) 0.0080(18)
C57 0.069(3) 0.066(3) 0.056(2) -0.025(2) -0.0012(19) -0.009(2)
C58 0.064(3) 0.061(3) 0.097(4) -0.028(3) -0.007(2) -0.002(2)
C59 0.077(3) 0.061(3) 0.054(2) -0.007(2) -0.004(2) -0.001(2)
C60 0.072(3) 0.079(3) 0.058(3) 0.015(2) 0.007(2) -0.004(2)
C61 0.083(4) 0.100(5) 0.103(5) -0.020(4) -0.016(3) -0.016(3)
C62 0.109(5) 0.102(5) 0.086(4) -0.001(4) 0.012(3) -0.018(4)
C63 0.113(5) 0.148(7) 0.061(3) -0.003(4) -0.019(3) -0.028(5)
C64 0.059(3) 0.245(11) 0.074(4) -0.066(5) 0.009(3) -0.010(5)
C65 0.107(5) 0.194(10) 0.079(4) -0.063(5) 0.001(4) 0.055(6)
C66 0.127(7) 0.129(8) 0.145(8) -0.023(6) 0.028(6) 0.043(6)
C67 0.101(4) 0.061(3) 0.132(6) -0.014(3) 0.006(4) 0.010(3)
C68 0.111(5) 0.093(4) 0.091(4) -0.016(3) -0.034(3) 0.013(4)

loop_
_atom_type_symbol
_atom_type_description
_atom_type_scat_dispersion_real
_atom_type_scat_dispersion_imag
_atom_type_scat_source
C C 0.0033 0.0016 'International Tables Vol C Tables 4.2.6.8 and 6.1.1.4'
H H 0.0000 0.0000 'International Tables Vol C Tables 4.2.6.8 and 6.1.1.4'
O O 0.0106 0.0060 'International Tables Vol C Tables 4.2.6.8 and 6.1.1.4'
S S 0.1246 0.1234 'International Tables Vol C Tables 4.2.6.8 and 6.1.1.4'
Cl Cl 0.1484 0.1585 'International Tables Vol C Tables 4.2.6.8 and 6.1.1.4'

loop_
_geom_angle_atom_site_label_1
_geom_angle_atom_site_label_2
_geom_angle_atom_site_label_3
_geom_angle
C48 S1 C47 96.54(18)
C49 S2 C47 97.23(19)
C48 S3 C53 102.9(2)
C49 S4 C60 102.8(2)
C51 S5 C50 96.52(18)
C50 S6 C52 96.56(19)
C51 S7 C61 103.7(2)
C52 S8 C68 105.2(3)
C54 O1 C55 119.0(4)
C57 O2 C56 112.5(3)
C58 O3 C59 114.2(4)
C63 O4 C62 108.3(5)
C65 O5 C64 114.3(6)
C66 O6 C67 116.6(7)
C14 C1 C2 118.7(3)
C14 C1 C15 119.5(4)
C2 C1 C15 121.8(3)
C3 C2 C1 120.2(3)
C3 C2 H1 119.9
C1 C2 H1 119.9
C2 C3 C4 121.6(3)
C2 C3 H2 119.2
C4 C3 H2 119.2
C3 C4 C13 118.6(3)
C3 C4 C5 123.1(3)
C13 C4 C5 118.3(3)
C47 C5 C6 122.8(3)
C47 C5 C4 121.8(3)
C6 C5 C4 115.1(3)
C7 C6 C11 119.1(3)
C7 C6 C5 123.2(3)
C11 C6 C5 117.6(3)
C6 C7 C8 121.3(3)
C6 C7 H3 119.4
C8 C7 H3 119.4
C7 C8 C9 118.9(3)
C7 C8 C31 121.8(3)
C9 C8 C31 119.3(3)
C10 C9 C8 119.7(3)
C10 C9 H4 120.2
C8 C9 H4 120.2
C9 C10 C11 122.3(3)
C9 C10 H5 118.9
C11 C10 H5 118.9
C10 C11 C6 118.7(3)
C10 C11 C12 123.1(3)
C6 C11 C12 118.2(3)
C50 C12 C11 123.2(3)
C50 C12 C13 121.5(3)
C11 C12 C13 115.2(3)
C14 C13 C4 119.1(3)
C14 C13 C12 123.7(3)
C4 C13 C12 117.2(3)
C13 C14 C1 121.7(3)
C13 C14 H6 119.1
C1 C14 H6 119.1
C16 C15 C1 176.2(5)
C15 C16 C17 173.1(5)
C30 C17 C18 120.5(4)
C30 C17 C16 120.4(4)
C18 C17 C16 119.0(4)
C17 C18 C19 121.9(4)
C17 C18 C23 119.5(4)
C19 C18 C23 118.5(4)
C20 C19 C18 121.4(4)
C20 C19 H7 119.3
C18 C19 H7 119.3
C19 C20 C21 121.2(4)
C19 C20 H8 119.4
C21 C20 H8 119.4
C22 C21 C20 118.6(4)
C22 C21 H9 120.7
C20 C21 H9 120.7
C21 C22 C23 121.6(4)
C21 C22 H10 119.2
C23 C22 H10 119.2
C24 C23 C18 119.8(4)
C24 C23 C22 121.7(4)
C18 C23 C22 118.4(4)
C23 C24 C25 121.7(4)
C23 C24 H11 119.1
C25 C24 H11 119.1
C24 C25 C26 121.4(4)
C24 C25 C30 119.0(4)
C26 C25 C30 119.6(4)
C27 C26 C25 120.1(5)
C27 C26 H12 120.0
C25 C26 H12 120.0
C26 C27 C28 121.0(5)
C26 C27 H13 119.5
C28 C27 H13 119.5
C29 C28 C27 121.6(5)
C29 C28 H14 119.2
C27 C28 H14 119.2
C28 C29 C30 119.8(5)
C28 C29 H15 120.1
C30 C29 H15 120.1
C17 C30 C29 122.8(4)
C17 C30 C25 119.3(4)
C29 C30 C25 117.9(4)
C32 C31 C8 176.1(4)
C31 C32 C33 177.4(5)
C46 C33 C34 122.1(4)
C46 C33 C32 119.5(4)
C34 C33 C32 118.4(4)
C35 C34 C33 123.3(4)
C35 C34 C39 118.7(4)
C33 C34 C39 118.0(4)
C36 C35 C34 122.7(5)
C36 C35 H16 118.7
C34 C35 H16 118.7
C35 C36 C37 117.5(6)
C35 C36 H17 121.2
C37 C36 H17 121.2
C38 C37 C36 121.7(6)
C38 C37 H18 119.2
C36 C37 H18 119.2
C37 C38 C39 120.8(5)
C37 C38 H19 119.6
C39 C38 H19 119.6
C40 C39 C34 119.9(5)
C40 C39 C38 121.8(5)
C34 C39 C38 118.3(5)
C41 C40 C39 122.7(4)
C41 C40 H20 118.7
C39 C40 H20 118.7
C40 C41 C42 122.7(5)
C40 C41 C46 118.5(5)
C42 C41 C46 118.8(5)
C43 C42 C41 121.5(5)
C43 C42 H21 119.2
C41 C42 H21 119.2
C42 C43 C44 119.7(5)
C42 C43 H22 120.1
C44 C43 H22 120.1
C45 C44 C43 121.7(6)
C45 C44 H23 119.1
C43 C44 H23 119.1
C44 C45 C46 120.5(5)
C44 C45 H24 119.7
C46 C45 H24 119.7
C33 C46 C45 123.7(4)
C33 C46 C41 118.8(4)
C45 C46 C41 117.5(4)
C5 C47 S1 124.1(3)
C5 C47 S2 123.9(3)
S1 C47 S2 111.87(19)
C49 C48 S1 117.8(3)
C49 C48 S3 124.5(3)
S1 C48 S3 117.2(2)
C48 C49 S4 124.5(3)
C48 C49 S2 115.2(3)
S4 C49 S2 119.9(3)
C12 C50 S6 125.8(3)
C12 C50 S5 122.4(3)
S6 C50 S5 111.6(2)
C52 C51 S7 124.5(3)
C52 C51 S5 116.5(3)
S7 C51 S5 118.5(2)
C51 C52 S8 124.5(3)
C51 C52 S6 116.9(3)
S8 C52 S6 117.8(3)
C54 C53 S3 120.6(4)
C54 C53 H25 107.2
S3 C53 H25 107.2
C54 C53 H26 107.2
S3 C53 H26 107.2
H25 C53 H26 106.8
O1 C54 C53 114.9(4)
O1 C54 H27 108.5
C53 C54 H27 108.5
O1 C54 H28 108.5
C53 C54 H28 108.5
H27 C54 H28 107.5
O1 C55 C56 115.3(4)
O1 C55 H29 108.5
C56 C55 H29 108.5
O1 C55 H30 108.5
C56 C55 H30 108.5
H29 C55 H30 107.5
O2 C56 C55 110.5(4)
O2 C56 H31 109.5
C55 C56 H31 109.5
O2 C56 H32 109.5
C55 C56 H32 109.5
H31 C56 H32 108.1
O2 C57 C58 111.6(4)
O2 C57 H33 109.3
C58 C57 H33 109.3
O2 C57 H34 109.3
C58 C57 H34 109.3
H33 C57 H34 108.0
O3 C58 C57 115.2(4)
O3 C58 H35 108.5
C57 C58 H35 108.5
O3 C58 H36 108.5
C57 C58 H36 108.5
H35 C58 H36 107.5
O3 C59 C60 107.3(4)
O3 C59 H37 110.3
C60 C59 H37 110.3
O3 C59 H38 110.3
C60 C59 H38 110.3
H37 C59 H38 108.5
C59 C60 S4 111.0(4)
C59 C60 H39 109.4
S4 C60 H39 109.4
C59 C60 H40 109.4
S4 C60 H40 109.4
H39 C60 H40 108.0
C62 C61 S7 120.5(5)
C62 C61 H41 107.2
S7 C61 H41 107.2
C62 C61 H42 107.2
S7 C61 H42 107.2
H41 C61 H42 106.8
O4 C62 C61 106.0(6)
O4 C62 H43 110.5
C61 C62 H43 110.5
O4 C62 H44 110.5
C61 C62 H44 110.5
H43 C62 H44 108.7
O4 C63 C64 110.7(5)
O4 C63 H45 109.5
C64 C63 H45 109.5
O4 C63 H46 109.5
C64 C63 H46 109.5
H45 C63 H46 108.1
O5 C64 C63 110.7(5)
O5 C64 H47 109.5
C63 C64 H47 109.5
O5 C64 H48 109.5
C63 C64 H48 109.5
H47 C64 H48 108.1
O5 C65 C66 115.2(7)
O5 C65 H49 108.5
C66 C65 H49 108.5
O5 C65 H50 108.5
C66 C65 H50 108.5
H49 C65 H50 107.5
O6 C66 C65 114.7(9)
O6 C66 H51 108.6
C65 C66 H51 108.6
O6 C66 H52 108.6
C65 C66 H52 108.6
H51 C66 H52 107.6
O6 C67 C68 104.5(6)
O6 C67 H53 110.9
C68 C67 H53 110.9
O6 C67 H54 110.9
C68 C67 H54 110.9
H53 C67 H54 108.9
C67 C68 S8 110.0(5)
C67 C68 H55 109.7
S8 C68 H55 109.7
C67 C68 H56 109.7
S8 C68 H56 109.7
H55 C68 H56 108.2

loop_
_geom_bond_atom_site_label_1
_geom_bond_atom_site_label_2
_geom_bond_distance
S1 C48 1.745(4)
S1 C47 1.758(4)
S2 C49 1.758(4)
S2 C47 1.763(4)
S3 C48 1.757(4)
S3 C53 1.778(6)
S4 C49 1.735(4)
S4 C60 1.784(6)
S5 C51 1.755(4)
S5 C50 1.773(4)
S6 C50 1.753(4)
S6 C52 1.763(4)
S7 C51 1.739(4)
S7 C61 1.818(7)
S8 C52 1.738(4)
S8 C68 1.751(7)
O1 C54 1.354(6)
O1 C55 1.398(6)
O2 C57 1.403(5)
O2 C56 1.415(5)
O3 C58 1.396(7)
O3 C59 1.410(6)
O4 C63 1.376(8)
O4 C62 1.430(8)
O5 C65 1.392(9)
O5 C64 1.445(10)
O6 C66 1.370(10)
O6 C67 1.390(8)
C1 C14 1.387(5)
C1 C2 1.407(6)
C1 C15 1.444(6)
C2 C3 1.366(6)
C2 H1 0.9500
C3 C4 1.390(5)
C3 H2 0.9500
C4 C13 1.423(5)
C4 C5 1.479(5)
C5 C47 1.373(5)
C5 C6 1.469(5)
C6 C7 1.389(5)
C6 C11 1.423(5)
C7 C8 1.402(5)
C7 H3 0.9500
C8 C9 1.413(5)
C8 C31 1.422(5)
C9 C10 1.366(5)
C9 H4 0.9500
C10 C11 1.393(5)
C10 H5 0.9500
C11 C12 1.465(4)
C12 C50 1.370(5)
C12 C13 1.475(5)
C13 C14 1.378(5)
C14 H6 0.9500
C15 C16 1.185(6)
C16 C17 1.433(6)
C17 C30 1.409(7)
C17 C18 1.409(6)
C18 C19 1.422(7)
C18 C23 1.429(6)
C19 C20 1.343(7)
C19 H7 0.9500
C20 C21 1.441(7)
C20 H8 0.9500
C21 C22 1.364(7)
C21 H9 0.9500
C22 C23 1.436(6)
C22 H10 0.9500
C23 C24 1.379(7)
C24 C25 1.406(7)
C24 H11 0.9500
C25 C26 1.416(7)
C25 C30 1.438(6)
C26 C27 1.344(8)
C26 H12 0.9500
C27 C28 1.403(8)
C27 H13 0.9500
C28 C29 1.357(8)
C28 H14 0.9500
C29 C30 1.430(7)
C29 H15 0.9500
C31 C32 1.199(5)
C32 C33 1.453(5)
C33 C46 1.390(7)
C33 C34 1.420(7)
C34 C35 1.419(7)
C34 C39 1.424(6)
C35 C36 1.357(8)
C35 H16 0.9500
C36 C37 1.446(9)
C36 H17 0.9500
C37 C38 1.344(10)
C37 H18 0.9500
C38 C39 1.429(8)
C38 H19 0.9500
C39 C40 1.392(8)
C40 C41 1.382(8)
C40 H20 0.9500
C41 C42 1.414(8)
C41 C46 1.455(6)
C42 C43 1.341(9)
C42 H21 0.9500
C43 C44 1.425(8)
C43 H22 0.9500
C44 C45 1.342(7)
C44 H23 0.9500
C45 C46 1.432(7)
C45 H24 0.9500
C48 C49 1.353(6)
C51 C52 1.336(6)
C53 C54 1.420(7)
C53 H25 0.9900
C53 H26 0.9900
C54 H27 0.9900
C54 H28 0.9900
C55 C56 1.497(7)
C55 H29 0.9900
C55 H30 0.9900
C56 H31 0.9900
C56 H32 0.9900
C57 C58 1.499(7)
C57 H33 0.9900
C57 H34 0.9900
C58 H35 0.9900
C58 H36 0.9900
C59 C60 1.534(7)
C59 H37 0.9900
C59 H38 0.9900
C60 H39 0.9900
C60 H40 0.9900
C61 C62 1.489(9)
C61 H41 0.9900
C61 H42 0.9900
C62 H43 0.9900
C62 H44 0.9900
C63 C64 1.528(12)
C63 H45 0.9900
C63 H46 0.9900
C64 H47 0.9900
C64 H48 0.9900
C65 C66 1.464(13)
C65 H49 0.9900
C65 H50 0.9900
C66 H51 0.9900
C66 H52 0.9900
C67 C68 1.582(9)
C67 H53 0.9900
C67 H54 0.9900
C68 H55 0.9900
C68 H56 0.9900

loop_
_platon_squeeze_void_nr
_platon_squeeze_void_average_x
_platon_squeeze_void_average_y
_platon_squeeze_void_average_z
_platon_squeeze_void_volume
_platon_squeeze_void_count_electrons
_platon_squeeze_void_content
1 -0.213 0.454 0.787 1094 363 '8 CH2Cl2 - See Details'
